data_1504993
loop_
_publ_author_name
'Avetta, Jr, Christopher T'
'Konkol, Leah C.'
'Taylor, Carla N.'
'Dugan, Karen C.'
'Stern, Charlotte L.'
'Thomson, Regan J.'

_publ_section_title
;
 Diastereoselective oxidative carbon-carbon bond formation via silyl
 bis-enol ethers.
;
_journal_issue 24
_journal_name_full 'Organic letters'
_journal_page_first 5621
_journal_page_last 5624
_journal_paper_doi 10.1021/ol802516z
_journal_volume 10
_journal_year 2008
_chemical_absolute_configuration unk
_chemical_formula_sum 'C14 H20 O2'
_chemical_formula_weight 220.30
_chemical_name_systematic
; 
 ? 
;
_space_group_IT_number 4
_symmetry_cell_setting monoclinic
_symmetry_space_group_name_Hall 'P 2yb'
_symmetry_space_group_name_H-M 'P 1 21 1'
_atom_sites_solution_hydrogens geom
_atom_sites_solution_primary direct
_atom_sites_solution_secondary difmap
_audit_creation_method SHELXL-97
_cell_angle_alpha 90.00
_cell_angle_beta 100.371(7)
_cell_angle_gamma 90.00
_cell_formula_units_Z 2
_cell_length_a 5.985(3)
_cell_length_b 8.644(4)
_cell_length_c 12.082(6)
_cell_measurement_reflns_used 6321
_cell_measurement_temperature 100(2)
_cell_measurement_theta_max 30.44
_cell_measurement_theta_min 2.91
_cell_volume 614.8(5)
_computing_cell_refinement 'Bruker SAINT'
_computing_data_collection 'Bruker APEX2'
_computing_data_reduction 'Bruker SAINT'
_computing_molecular_graphics 'Bruker SHELXTL'
_computing_publication_material 'Bruker SHELXTL'
_computing_structure_refinement 'SHELXL-97 (Sheldrick, 1997)'
_computing_structure_solution 'SHELXS-97 (Sheldrick, 1990)'
_diffrn_ambient_temperature 100(2)
_diffrn_measured_fraction_theta_full 0.997
_diffrn_measured_fraction_theta_max 0.997
_diffrn_measurement_device_type 'CCD area detector'
_diffrn_measurement_method 'phi and omega scans'
_diffrn_radiation_monochromator graphite
_diffrn_radiation_source 'fine-focus sealed tube'
_diffrn_radiation_type MoK\a
_diffrn_radiation_wavelength 0.71073
_diffrn_reflns_av_R_equivalents 0.0224
_diffrn_reflns_av_sigmaI/netI 0.0168
_diffrn_reflns_limit_h_max 8
_diffrn_reflns_limit_h_min -8
_diffrn_reflns_limit_k_max 12
_diffrn_reflns_limit_k_min -11
_diffrn_reflns_limit_l_max 17
_diffrn_reflns_limit_l_min -16
_diffrn_reflns_number 10610
_diffrn_reflns_theta_full 30.53
_diffrn_reflns_theta_max 30.53
_diffrn_reflns_theta_min 1.71
_exptl_absorpt_coefficient_mu 0.078
_exptl_absorpt_correction_T_max 0.9949
_exptl_absorpt_correction_T_min 0.9801
_exptl_absorpt_correction_type numerical
_exptl_absorpt_process_details face-indexed
_exptl_crystal_colour colourless
_exptl_crystal_density_diffrn 1.190
_exptl_crystal_density_method 'not measured'
_exptl_crystal_description plate
_exptl_crystal_F_000 240
_exptl_crystal_size_max 0.327
_exptl_crystal_size_mid 0.226
_exptl_crystal_size_min 0.076
_refine_diff_density_max 0.288
_refine_diff_density_min -0.203
_refine_diff_density_rms 0.063
_refine_ls_extinction_method none
_refine_ls_goodness_of_fit_ref 1.219
_refine_ls_hydrogen_treatment constr
_refine_ls_matrix_type full
_refine_ls_number_parameters 147
_refine_ls_number_reflns 1990
_refine_ls_number_restraints 1
_refine_ls_restrained_S_all 1.219
_refine_ls_R_factor_all 0.0335
_refine_ls_R_factor_gt 0.0304
_refine_ls_shift/su_max 0.008
_refine_ls_shift/su_mean 0.001
_refine_ls_structure_factor_coef Fsqd
_refine_ls_weighting_details 'calc w=1/[\s^2^(Fo^2^)+(0.0546P)^2^+0.0517P] where P=(Fo^2^+2Fc^2^)/3'
_refine_ls_weighting_scheme calc
_refine_ls_wR_factor_gt 0.0800
_refine_ls_wR_factor_ref 0.0945
_reflns_number_gt 1906
_reflns_number_total 1990
_reflns_threshold_expression >2sigma(I)
_cod_data_source_file ol802516z_si_006.cif
_cod_data_source_block s40y
_cod_depositor_comments
;
The following automatic conversions were performed:

'_symmetry_cell_setting' value 'Monoclinic' changed to 'monoclinic'
according to /home/saulius/struct/CIF-dictionaries/cif_core.dic
dictionary named 'cif_core.dic' version 2.4.1 from 2010-06-29.

Automatic conversion script
Id: cif_fix_values 1715 2011-07-08 13:25:40Z adriana 
;
_cod_original_sg_symbol_H-M P2(1)
_cod_database_code 1504993

loop_
_symmetry_equiv_pos_as_xyz
'x, y, z'
'-x, y+1/2, -z'

loop_
_atom_site_label
_atom_site_type_symbol
_atom_site_fract_x
_atom_site_fract_y
_atom_site_fract_z
_atom_site_U_iso_or_equiv
_atom_site_adp_type
_atom_site_occupancy
_atom_site_symmetry_multiplicity
_atom_site_calc_flag
_atom_site_refinement_flags
O1 O 0.49840(16) 0.20898(13) 0.03434(8) 0.0184(2) Uani 1 1 d .
O2 O 0.72474(18) 0.59142(14) 0.31631(8) 0.0217(2) Uani 1 1 d .
C1 C 0.5493(2) 0.18029(16) 0.13473(11) 0.0146(2) Uani 1 1 d .
C2 C 0.4980(3) 0.02882(18) 0.17860(13) 0.0225(3) Uani 1 1 d .
H2 H 0.4217 -0.0459 0.1277 0.027 Uiso 1 1 calc R
C3 C 0.5543(3) -0.00820(19) 0.28748(13) 0.0224(3) Uani 1 1 d .
H3 H 0.5093 -0.1068 0.3105 0.027 Uiso 1 1 calc R
C4 C 0.6840(2) 0.09581(19) 0.37558(11) 0.0183(3) Uani 1 1 d .
C5 C 0.8096(2) 0.21833(17) 0.31869(11) 0.0159(3) Uani 1 1 d .
H5A H 0.8728 0.2971 0.3752 0.019 Uiso 1 1 calc R
H5B H 0.9385 0.1686 0.2914 0.019 Uiso 1 1 calc R
C6 C 0.6586(2) 0.29892(15) 0.21975(10) 0.0130(2) Uani 1 1 d .
H6 H 0.5329 0.3501 0.2505 0.016 Uiso 1 1 calc R
C7 C 0.5185(3) 0.1698(2) 0.44334(14) 0.0295(4) Uani 1 1 d .
H7A H 0.4092 0.2344 0.3935 0.044 Uiso 1 1 calc R
H7B H 0.6034 0.2339 0.5035 0.044 Uiso 1 1 calc R
H7C H 0.4372 0.0884 0.4763 0.044 Uiso 1 1 calc R
C8 C 0.8587(3) -0.0003(2) 0.45496(13) 0.0264(3) Uani 1 1 d .
H8A H 0.7801 -0.0793 0.4918 0.040 Uiso 1 1 calc R
H8B H 0.9456 0.0674 0.5121 0.040 Uiso 1 1 calc R
H8C H 0.9621 -0.0506 0.4118 0.040 Uiso 1 1 calc R
C9 C 0.7784(2) 0.42548(15) 0.16452(10) 0.0127(2) Uani 1 1 d .
H9 H 0.6744 0.4521 0.0926 0.015 Uiso 1 1 calc R
C10 C 0.8094(2) 0.57317(16) 0.23298(11) 0.0152(2) Uani 1 1 d .
C11 C 0.9433(2) 0.69950(17) 0.18881(12) 0.0192(3) Uani 1 1 d .
H11A H 0.9838 0.7792 0.2479 0.023 Uiso 1 1 calc R
H11B H 0.8467 0.7492 0.1233 0.023 Uiso 1 1 calc R
C12 C 1.1608(2) 0.63987(19) 0.15329(13) 0.0214(3) Uani 1 1 d .
H12A H 1.2303 0.7239 0.1153 0.026 Uiso 1 1 calc R
H12B H 1.2709 0.6089 0.2210 0.026 Uiso 1 1 calc R
C13 C 1.1115(2) 0.50243(18) 0.07429(12) 0.0191(3) Uani 1 1 d .
H13A H 1.2546 0.4650 0.0534 0.023 Uiso 1 1 calc R
H13B H 1.0080 0.5344 0.0047 0.023 Uiso 1 1 calc R
C14 C 1.0027(2) 0.37322(16) 0.13112(12) 0.0173(3) Uani 1 1 d .
H14A H 1.1091 0.3392 0.1992 0.021 Uiso 1 1 calc R
H14B H 0.9733 0.2838 0.0793 0.021 Uiso 1 1 calc R

loop_
_atom_site_aniso_label
_atom_site_aniso_U_11
_atom_site_aniso_U_22
_atom_site_aniso_U_33
_atom_site_aniso_U_23
_atom_site_aniso_U_13
_atom_site_aniso_U_12
O1 0.0199(4) 0.0186(5) 0.0156(4) -0.0006(4) 0.0002(3) -0.0016(4)
O2 0.0268(5) 0.0183(5) 0.0204(5) -0.0039(4) 0.0057(4) 0.0006(4)
C1 0.0118(5) 0.0141(6) 0.0173(6) -0.0015(5) 0.0013(4) -0.0014(4)
C2 0.0271(7) 0.0153(7) 0.0226(6) 0.0000(5) -0.0023(5) -0.0072(5)
C3 0.0257(6) 0.0162(7) 0.0244(6) 0.0032(6) 0.0017(5) -0.0062(5)
C4 0.0206(6) 0.0182(7) 0.0155(5) 0.0032(5) 0.0018(4) -0.0028(5)
C5 0.0159(5) 0.0155(6) 0.0151(5) 0.0027(5) -0.0004(4) -0.0019(5)
C6 0.0137(5) 0.0122(6) 0.0128(5) -0.0005(4) 0.0014(4) -0.0012(4)
C7 0.0334(8) 0.0338(10) 0.0245(7) 0.0021(7) 0.0137(6) 0.0004(7)
C8 0.0289(7) 0.0251(8) 0.0223(6) 0.0090(6) -0.0030(5) -0.0022(6)
C9 0.0129(5) 0.0113(6) 0.0135(5) 0.0000(4) 0.0016(4) -0.0010(4)
C10 0.0154(5) 0.0125(6) 0.0162(5) -0.0006(5) -0.0008(4) 0.0007(5)
C11 0.0228(6) 0.0112(6) 0.0236(6) -0.0013(5) 0.0039(5) -0.0027(5)
C12 0.0191(6) 0.0175(7) 0.0279(7) -0.0005(6) 0.0051(5) -0.0055(5)
C13 0.0190(6) 0.0157(6) 0.0242(6) 0.0012(5) 0.0081(5) -0.0026(5)
C14 0.0159(6) 0.0131(7) 0.0242(6) -0.0007(5) 0.0076(5) 0.0001(5)

loop_
_atom_type_symbol
_atom_type_description
_atom_type_scat_dispersion_real
_atom_type_scat_dispersion_imag
_atom_type_scat_source
C C 0.0033 0.0000 'International Tables Vol C Tables 4.2.6.8 and 6.1.1.4'
H H 0.0000 0.0000 'International Tables Vol C Tables 4.2.6.8 and 6.1.1.4'
O O 0.0106 0.0000 'International Tables Vol C Tables 4.2.6.8 and 6.1.1.4'

loop_
_geom_angle_atom_site_label_1
_geom_angle_atom_site_label_2
_geom_angle_atom_site_label_3
_geom_angle
O1 C1 C2 120.63(12)
O1 C1 C6 122.41(13)
C2 C1 C6 116.91(11)
C3 C2 C1 122.52(13)
C3 C2 H2 118.7
C1 C2 H2 118.7
C2 C3 C4 124.19(14)
C2 C3 H3 117.9
C4 C3 H3 117.9
C3 C4 C8 109.11(14)
C3 C4 C5 109.23(11)
C8 C4 C5 108.75(12)
C3 C4 C7 109.14(13)
C8 C4 C7 109.01(12)
C5 C4 C7 111.57(14)
C6 C5 C4 113.37(11)
C6 C5 H5A 108.9
C4 C5 H5A 108.9
C6 C5 H5B 108.9
C4 C5 H5B 108.9
H5A C5 H5B 107.7
C1 C6 C5 110.12(12)
C1 C6 C9 111.63(10)
C5 C6 C9 114.21(11)
C1 C6 H6 106.8
C5 C6 H6 106.8
C9 C6 H6 106.8
C4 C7 H7A 109.5
C4 C7 H7B 109.5
H7A C7 H7B 109.5
C4 C7 H7C 109.5
H7A C7 H7C 109.5
H7B C7 H7C 109.5
C4 C8 H8A 109.5
C4 C8 H8B 109.5
H8A C8 H8B 109.5
C4 C8 H8C 109.5
H8A C8 H8C 109.5
H8B C8 H8C 109.5
C10 C9 C6 112.74(10)
C10 C9 C14 111.35(10)
C6 C9 C14 113.91(11)
C10 C9 H9 106.0
C6 C9 H9 106.0
C14 C9 H9 106.0
O2 C10 C11 121.75(13)
O2 C10 C9 122.21(13)
C11 C10 C9 115.98(11)
C10 C11 C12 112.84(12)
C10 C11 H11A 109.0
C12 C11 H11A 109.0
C10 C11 H11B 109.0
C12 C11 H11B 109.0
H11A C11 H11B 107.8
C13 C12 C11 111.11(11)
C13 C12 H12A 109.4
C11 C12 H12A 109.4
C13 C12 H12B 109.4
C11 C12 H12B 109.4
H12A C12 H12B 108.0
C12 C13 C14 110.00(11)
C12 C13 H13A 109.7
C14 C13 H13A 109.7
C12 C13 H13B 109.7
C14 C13 H13B 109.7
H13A C13 H13B 108.2
C13 C14 C9 111.61(11)
C13 C14 H14A 109.3
C9 C14 H14A 109.3
C13 C14 H14B 109.3
C9 C14 H14B 109.3
H14A C14 H14B 108.0

loop_
_geom_bond_atom_site_label_1
_geom_bond_atom_site_label_2
_geom_bond_distance
O1 C1 1.2216(17)
O2 C10 1.2163(17)
C1 C2 1.466(2)
C1 C6 1.5144(18)
C2 C3 1.337(2)
C2 H2 0.9500
C3 C4 1.499(2)
C3 H3 0.9500
C4 C8 1.530(2)
C4 C5 1.532(2)
C4 C7 1.533(2)
C5 C6 1.5303(18)
C5 H5A 0.9900
C5 H5B 0.9900
C6 C9 1.5259(18)
C6 H6 1.0000
C7 H7A 0.9800
C7 H7B 0.9800
C7 H7C 0.9800
C8 H8A 0.9800
C8 H8B 0.9800
C8 H8C 0.9800
C9 C10 1.5143(19)
C9 C14 1.5376(18)
C9 H9 1.0000
C10 C11 1.5077(19)
C11 C12 1.532(2)
C11 H11A 0.9900
C11 H11B 0.9900
C12 C13 1.519(2)
C12 H12A 0.9900
C12 H12B 0.9900
C13 C14 1.5177(19)
C13 H13A 0.9900
C13 H13B 0.9900
C14 H14A 0.9900
C14 H14B 0.9900

loop_
_geom_torsion_atom_site_label_1
_geom_torsion_atom_site_label_2
_geom_torsion_atom_site_label_3
_geom_torsion_atom_site_label_4
_geom_torsion
O1 C1 C2 C3 178.77(15)
C6 C1 C2 C3 -3.4(2)
C1 C2 C3 C4 -2.9(3)
C2 C3 C4 C8 -138.53(17)
C2 C3 C4 C5 -19.8(2)
C2 C3 C4 C7 102.45(18)
C3 C4 C5 C6 48.90(16)
C8 C4 C5 C6 167.88(12)
C7 C4 C5 C6 -71.85(15)
O1 C1 C6 C5 -150.53(12)
C2 C1 C6 C5 31.72(16)
O1 C1 C6 C9 -22.58(17)
C2 C1 C6 C9 159.67(11)
C4 C5 C6 C1 -55.56(15)
C4 C5 C6 C9 177.93(11)
C1 C6 C9 C10 157.92(10)
C5 C6 C9 C10 -76.35(14)
C1 C6 C9 C14 -73.94(14)
C5 C6 C9 C14 51.79(14)
C6 C9 C10 O2 -7.39(18)
C14 C9 C10 O2 -136.86(13)
C6 C9 C10 C11 175.22(11)
C14 C9 C10 C11 45.75(15)
O2 C10 C11 C12 137.02(14)
C9 C10 C11 C12 -45.57(16)
C10 C11 C12 C13 51.14(16)
C11 C12 C13 C14 -58.53(16)
C12 C13 C14 C9 59.74(15)
C10 C9 C14 C13 -52.45(14)
C6 C9 C14 C13 178.70(11)

loop_
_cod_related_entry_id
_cod_related_entry_database
_cod_related_entry_code
1 ChemSpider 30651532
